data_4326682
loop_
_publ_author_name
'Celedonio M. Alvarez'
'M. Angeles Alvarez'
'M. Esther Garc\'ia'
'Roc\'io Gonz\'alez'
'Alberto Ramos'
'Miguel A. Ruiz'

_publ_section_title
;
 Synthesis and Decarbonylation Reactions of the Triiron Phosphinidene
 Complex [Fe3Cp3(\m-H)(\m3-PPh)(CO)4]: Easy Cleavage and Formation of P-H
 and Fe-Fe Bonds
;
_journal_name_full 'Inorganic Chemistry'
_journal_page_first 10937
_journal_page_last 10948
_journal_paper_doi 10.1021/ic201491v
_journal_volume 50
_journal_year 2011
_chemical_compound_source 'synthesis as described'
_chemical_formula_moiety 'C24 H21 Fe3 O3 P1'
_chemical_formula_sum 'C24 H21 Fe3 O3 P'
_chemical_formula_weight 555.93
_chemical_name_systematic
;
 ?
;
_space_group_IT_number 15
_symmetry_cell_setting monoclinic
_symmetry_Int_Tables_number 15
_symmetry_space_group_name_Hall '-C 2yc'
_symmetry_space_group_name_H-M 'C 1 2/c 1'
_atom_sites_solution_hydrogens geom
_atom_sites_solution_primary direct
_atom_sites_solution_secondary difmap
_audit_conform_dict_location ftp://ftp.iucr.org/pub/cif_core.dic
_audit_conform_dict_name cif_core.dic
_audit_conform_dict_version 2.3
_audit_creation_method 'WinGX routine CIF_UPDATE'
_cell_angle_alpha 90
_cell_angle_beta 91.669(2)
_cell_angle_gamma 90
_cell_formula_units_Z 8
_cell_length_a 28.5917(19)
_cell_length_b 7.7225(5)
_cell_length_c 18.4284(13)
_cell_measurement_reflns_used 1986
_cell_measurement_temperature 100(2)
_cell_measurement_theta_max 25.82
_cell_measurement_theta_min 2.94
_cell_measurement_wavelength 0.71073
_cell_volume 4067.3(5)
_computing_cell_refinement 'BRUKER APEX'
_computing_data_collection 'BRUKER APEX'
_computing_molecular_graphics 'Ortep-3 for Windows (Farrugia, 1997)'
_computing_publication_material 'WinGX publication routines (Farrugia, 1999)'
_computing_structure_refinement 'SHELXL-97 (Sheldrick, 1997)'
_computing_structure_solution 'SHELXL-97 (Sheldrick, 1997)'
_diffrn_ambient_temperature 100.0(1)
_diffrn_measured_fraction_theta_full 0.99
_diffrn_measured_fraction_theta_max 0.99
_diffrn_measurement_device 'four-circle diffractometer'
_diffrn_measurement_device_type 'BRUKER APPEX-II CCD'
_diffrn_measurement_method 'omega/phi scans'
_diffrn_radiation_monochromator graphite
_diffrn_radiation_probe x-ray
_diffrn_radiation_source 'fine-focus sealed tube'
_diffrn_radiation_type MoK\a
_diffrn_radiation_wavelength 0.71073
_diffrn_reflns_av_R_equivalents 0.0525
_diffrn_reflns_av_unetI/netI 0.057
_diffrn_reflns_limit_h_max 35
_diffrn_reflns_limit_h_min -35
_diffrn_reflns_limit_k_max 9
_diffrn_reflns_limit_k_min 0
_diffrn_reflns_limit_l_max 23
_diffrn_reflns_limit_l_min 0
_diffrn_reflns_number 15091
_diffrn_reflns_theta_full 26.39
_diffrn_reflns_theta_max 26.39
_diffrn_reflns_theta_min 2.21
_exptl_absorpt_coefficient_mu 2.216
_exptl_absorpt_correction_T_max 0.957
_exptl_absorpt_correction_T_min 0.644
_exptl_absorpt_correction_type multi-scan
_exptl_absorpt_process_details 'BRUKER Sadabs'
_exptl_crystal_colour brown
_exptl_crystal_density_diffrn 1.816
_exptl_crystal_description plate
_exptl_crystal_F_000 2256
_exptl_crystal_size_max 0.28
_exptl_crystal_size_mid 0.17
_exptl_crystal_size_min 0.02
_refine_diff_density_max 0.805
_refine_diff_density_min -0.617
_refine_diff_density_rms 0.118
_refine_ls_extinction_method none
_refine_ls_goodness_of_fit_ref 1.047
_refine_ls_hydrogen_treatment mixed
_refine_ls_matrix_type full
_refine_ls_number_parameters 284
_refine_ls_number_reflns 4116
_refine_ls_number_restraints 0
_refine_ls_restrained_S_all 1.047
_refine_ls_R_factor_all 0.0685
_refine_ls_R_factor_gt 0.0397
_refine_ls_shift/su_max 0.001
_refine_ls_shift/su_mean 0
_refine_ls_structure_factor_coef Fsqd
_refine_ls_weighting_details 'calc w=1/[\s^2^(Fo^2^)+(0.0337P)^2^+14.9859P] where P=(Fo^2^+2Fc^2^)/3'
_refine_ls_weighting_scheme calc
_refine_ls_wR_factor_gt 0.0821
_refine_ls_wR_factor_ref 0.0935
_reflns_number_gt 3044
_reflns_number_total 4116
_reflns_threshold_expression >2sigma(I)
_cod_data_source_file ic201491v_si_001_4.cif
_cod_data_source_block compound7
_cod_database_code 4326682

loop_
_symmetry_equiv_pos_as_xyz
'x, y, z'
'-x, y, -z+1/2'
'x+1/2, y+1/2, z'
'-x+1/2, y+1/2, -z+1/2'
'-x, -y, -z'
'x, -y, z-1/2'
'-x+1/2, -y+1/2, -z'
'x+1/2, -y+1/2, z-1/2'

loop_
_atom_site_label
_atom_site_type_symbol
_atom_site_fract_x
_atom_site_fract_y
_atom_site_fract_z
_atom_site_U_iso_or_equiv
_atom_site_adp_type
_atom_site_occupancy
_atom_site_symmetry_multiplicity
_atom_site_calc_flag
_atom_site_refinement_flags
Fe1 Fe 0.637940(19) 0.05311(7) 0.97093(3) 0.01259(14) Uani 1 1 d .
Fe2 Fe 0.591144(19) -0.14996(7) 0.88889(3) 0.01326(15) Uani 1 1 d .
Fe3 Fe 0.679634(19) -0.08903(7) 0.86713(3) 0.01262(14) Uani 1 1 d .
P1 P 0.62202(4) -0.04780(13) 0.79176(5) 0.0141(2) Uani 1 1 d .
O1 O 0.55149(10) 0.1927(4) 0.90639(15) 0.0202(6) Uani 1 1 d .
O2 O 0.68778(10) 0.2875(4) 0.87749(14) 0.0200(6) Uani 1 1 d .
O3 O 0.65918(9) -0.3122(3) 0.99207(14) 0.0172(6) Uani 1 1 d .
C1 C 0.58134(14) 0.0884(5) 0.9148(2) 0.0155(9) Uani 1 1 d .
C2 C 0.67248(14) 0.1520(5) 0.8950(2) 0.0151(8) Uani 1 1 d .
C3 C 0.64841(13) -0.1910(5) 0.9536(2) 0.0161(9) Uani 1 1 d .
C4 C 0.60680(14) 0.1566(5) 0.7470(2) 0.0147(8) Uani 1 1 d .
C5 C 0.64006(14) 0.2710(5) 0.7225(2) 0.0177(9) Uani 1 1 d .
H5 H 0.6715 0.254 0.7347 0.021 Uiso 1 1 calc R
C6 C 0.62633(15) 0.4114(5) 0.6797(2) 0.0200(9) Uani 1 1 d .
H6 H 0.6487 0.4878 0.6629 0.024 Uiso 1 1 calc R
C7 C 0.57932(15) 0.4382(5) 0.6620(2) 0.0204(9) Uani 1 1 d .
H7 H 0.5705 0.5324 0.6333 0.024 Uiso 1 1 calc R
C8 C 0.54550(14) 0.3263(5) 0.6866(2) 0.0195(9) Uani 1 1 d .
H8 H 0.514 0.3446 0.6747 0.023 Uiso 1 1 calc R
C9 C 0.55945(14) 0.1850(5) 0.7295(2) 0.0178(9) Uani 1 1 d .
H9 H 0.537 0.1093 0.7467 0.021 Uiso 1 1 calc R
C10 C 0.60441(14) 0.1948(6) 1.0520(2) 0.0215(10) Uani 1 1 d .
H10 H 0.5744 0.2406 1.0463 0.026 Uiso 1 1 calc R
C11 C 0.61588(15) 0.0286(6) 1.0799(2) 0.0213(10) Uani 1 1 d .
H11 H 0.5947 -0.0539 1.0956 0.026 Uiso 1 1 calc R
C12 C 0.66464(15) 0.0103(5) 1.0797(2) 0.0207(9) Uani 1 1 d .
H12 H 0.6815 -0.0858 1.0959 0.025 Uiso 1 1 calc R
C13 C 0.68365(15) 0.1614(6) 1.0508(2) 0.0203(9) Uani 1 1 d .
H13 H 0.7152 0.1819 1.0435 0.024 Uiso 1 1 calc R
C14 C 0.64635(15) 0.2785(5) 1.0344(2) 0.0216(10) Uani 1 1 d .
H14 H 0.6492 0.3896 1.0155 0.026 Uiso 1 1 calc R
C15 C 0.52916(15) -0.2249(6) 0.9392(2) 0.0273(11) Uani 1 1 d .
H15 H 0.5154 -0.164 0.9766 0.033 Uiso 1 1 calc R
C16 C 0.56187(16) -0.3590(6) 0.9473(3) 0.0330(12) Uani 1 1 d .
H16 H 0.5736 -0.403 0.9911 0.04 Uiso 1 1 calc R
C17 C 0.57388(17) -0.4151(6) 0.8786(3) 0.0426(15) Uani 1 1 d .
H17 H 0.5951 -0.5025 0.8686 0.051 Uiso 1 1 calc R
C18 C 0.54881(17) -0.3187(7) 0.8280(3) 0.0363(13) Uani 1 1 d .
H18 H 0.5501 -0.3308 0.7779 0.044 Uiso 1 1 calc R
C19 C 0.52095(15) -0.1993(6) 0.8645(3) 0.0284(11) Uani 1 1 d .
H19 H 0.5008 -0.1183 0.8432 0.034 Uiso 1 1 calc R
C20 C 0.74910(14) -0.0331(6) 0.8425(2) 0.0205(9) Uani 1 1 d .
H20 H 0.7621 0.0773 0.8436 0.025 Uiso 1 1 calc R
C21 C 0.74867(14) -0.1510(5) 0.9015(2) 0.0196(9) Uani 1 1 d .
H21 H 0.7611 -0.1316 0.948 0.024 Uiso 1 1 calc R
C22 C 0.72587(14) -0.3030(5) 0.8769(2) 0.0231(10) Uani 1 1 d .
H22 H 0.7212 -0.4025 0.9042 0.028 Uiso 1 1 calc R
C23 C 0.71152(14) -0.2787(6) 0.8047(2) 0.0221(10) Uani 1 1 d .
H23 H 0.6949 -0.358 0.776 0.027 Uiso 1 1 calc R
C24 C 0.72663(14) -0.1113(6) 0.7823(2) 0.0225(10) Uani 1 1 d .
H24 H 0.7224 -0.0631 0.7364 0.027 Uiso 1 1 calc R
H1 H 0.6211(15) -0.142(6) 0.731(2) 0.034(13) Uiso 1 1 d .

loop_
_atom_site_aniso_label
_atom_site_aniso_U_11
_atom_site_aniso_U_22
_atom_site_aniso_U_33
_atom_site_aniso_U_23
_atom_site_aniso_U_13
_atom_site_aniso_U_12
Fe1 0.0174(3) 0.0096(3) 0.0109(3) -0.0012(2) 0.0021(2) -0.0004(2)
Fe2 0.0169(3) 0.0101(3) 0.0129(3) -0.0003(2) 0.0016(2) -0.0009(2)
Fe3 0.0157(3) 0.0106(3) 0.0116(3) -0.0007(2) 0.0023(2) 0.0008(2)
P1 0.0180(5) 0.0121(5) 0.0121(5) -0.0003(4) 0.0016(4) 0.0005(4)
O1 0.0244(16) 0.0166(15) 0.0198(15) -0.0025(12) 0.0015(13) 0.0072(14)
O2 0.0287(16) 0.0129(15) 0.0185(15) -0.0005(12) 0.0053(13) -0.0037(13)
O3 0.0246(15) 0.0110(14) 0.0160(14) 0.0016(12) -0.0003(12) 0.0008(12)
C1 0.018(2) 0.017(2) 0.0116(19) -0.0015(17) 0.0052(16) -0.0027(18)
C2 0.020(2) 0.014(2) 0.0117(19) -0.0014(16) -0.0013(16) 0.0029(18)
C3 0.016(2) 0.017(2) 0.016(2) -0.0038(17) 0.0050(17) -0.0030(18)
C4 0.023(2) 0.015(2) 0.0060(17) -0.0021(16) 0.0021(16) 0.0026(18)
C5 0.019(2) 0.020(2) 0.014(2) 0.0021(17) 0.0016(17) 0.0018(18)
C6 0.024(2) 0.019(2) 0.016(2) 0.0028(18) 0.0022(18) -0.0008(19)
C7 0.030(2) 0.016(2) 0.015(2) 0.0050(17) 0.0014(18) 0.0062(19)
C8 0.017(2) 0.017(2) 0.024(2) -0.0018(18) 0.0003(18) 0.0025(18)
C9 0.019(2) 0.014(2) 0.020(2) 0.0030(17) 0.0027(17) -0.0040(18)
C10 0.020(2) 0.030(2) 0.014(2) -0.0104(19) 0.0010(17) 0.005(2)
C11 0.033(2) 0.022(2) 0.010(2) -0.0008(17) 0.0032(18) -0.006(2)
C12 0.032(2) 0.018(2) 0.011(2) 0.0012(17) -0.0031(18) 0.006(2)
C13 0.022(2) 0.025(2) 0.014(2) -0.0069(18) -0.0013(17) -0.0072(19)
C14 0.042(3) 0.0092(19) 0.013(2) -0.0053(16) -0.0015(19) -0.005(2)
C15 0.022(2) 0.029(3) 0.031(3) -0.005(2) 0.010(2) -0.009(2)
C16 0.026(2) 0.027(3) 0.045(3) 0.022(2) -0.005(2) -0.012(2)
C17 0.033(3) 0.012(2) 0.085(5) -0.009(3) 0.026(3) -0.002(2)
C18 0.041(3) 0.043(3) 0.025(3) -0.013(2) 0.008(2) -0.030(3)
C19 0.019(2) 0.029(3) 0.036(3) 0.013(2) -0.010(2) -0.008(2)
C20 0.016(2) 0.020(2) 0.026(2) 0.0006(19) 0.0082(18) -0.0007(18)
C21 0.018(2) 0.023(2) 0.018(2) 0.0005(18) 0.0024(17) 0.0075(19)
C22 0.024(2) 0.015(2) 0.030(2) 0.0038(19) 0.009(2) 0.0065(19)
C23 0.019(2) 0.019(2) 0.029(2) -0.0106(19) 0.0050(19) 0.0040(19)
C24 0.021(2) 0.033(3) 0.014(2) 0.0020(19) 0.0069(18) 0.007(2)

loop_
_atom_type_symbol
_atom_type_description
_atom_type_scat_dispersion_real
_atom_type_scat_dispersion_imag
_atom_type_scat_source
C C 0.0033 0.0016 'International Tables Vol C Tables 4.2.6.8 and 6.1.1.4'
H H 0 0 'International Tables Vol C Tables 4.2.6.8 and 6.1.1.4'
Fe Fe 0.3463 0.8444 'International Tables Vol C Tables 4.2.6.8 and 6.1.1.4'
O O 0.0106 0.006 'International Tables Vol C Tables 4.2.6.8 and 6.1.1.4'
P P 0.1023 0.0942 'International Tables Vol C Tables 4.2.6.8 and 6.1.1.4'

loop_
_geom_angle_atom_site_label_1
_geom_angle_atom_site_label_2
_geom_angle_atom_site_label_3
_geom_angle
C2 Fe1 C1 89.66(16)
C2 Fe1 C3 100.59(16)
C1 Fe1 C3 100.46(17)
C2 Fe1 C10 124.89(17)
C1 Fe1 C10 85.07(16)
C3 Fe1 C10 134.34(17)
C2 Fe1 C14 91.34(16)
C1 Fe1 C14 105.26(17)
C3 Fe1 C14 151.66(17)
C10 Fe1 C14 39.07(16)
C2 Fe1 C13 91.70(17)
C1 Fe1 C13 144.71(17)
C3 Fe1 C13 113.89(17)
C10 Fe1 C13 65.49(16)
C14 Fe1 C13 39.45(16)
C2 Fe1 C11 154.96(17)
C1 Fe1 C11 104.65(16)
C3 Fe1 C11 96.92(16)
C10 Fe1 C11 39.10(16)
C14 Fe1 C11 65.32(16)
C13 Fe1 C11 64.71(16)
C2 Fe1 C12 124.86(17)
C1 Fe1 C12 142.88(16)
C3 Fe1 C12 87.24(17)
C10 Fe1 C12 64.85(16)
C14 Fe1 C12 65.03(16)
C13 Fe1 C12 38.33(16)
C11 Fe1 C12 38.23(16)
C2 Fe1 Fe2 94.94(12)
C1 Fe1 Fe2 48.87(12)
C3 Fe1 Fe2 51.71(12)
C10 Fe1 Fe2 120.12(12)
C14 Fe1 Fe2 153.18(12)
C13 Fe1 Fe2 165.08(12)
C11 Fe1 Fe2 109.98(12)
C12 Fe1 Fe2 128.93(12)
C2 Fe1 Fe3 49.51(12)
C1 Fe1 Fe3 93.59(11)
C3 Fe1 Fe3 51.33(11)
C10 Fe1 Fe3 174.32(13)
C14 Fe1 Fe3 136.76(12)
C13 Fe1 Fe3 113.72(11)
C11 Fe1 Fe3 146.29(12)
C12 Fe1 Fe3 118.38(11)
Fe2 Fe1 Fe3 62.17(2)
C1 Fe2 C3 97.18(17)
C1 Fe2 C19 94.73(18)
C3 Fe2 C19 149.17(17)
C1 Fe2 C18 130.2(2)
C3 Fe2 C18 131.8(2)
C19 Fe2 C18 39.38(19)
C1 Fe2 C15 91.32(17)
C3 Fe2 C15 112.00(17)
C19 Fe2 C15 39.22(17)
C18 Fe2 C15 65.30(18)
C1 Fe2 C17 156.03(17)
C3 Fe2 C17 94.8(2)
C19 Fe2 C17 65.3(2)
C18 Fe2 C17 38.3(2)
C15 Fe2 C17 64.91(18)
C1 Fe2 C16 122.59(18)
C3 Fe2 C16 84.64(17)
C19 Fe2 C16 65.05(18)
C18 Fe2 C16 64.3(2)
C15 Fe2 C16 38.66(18)
C17 Fe2 C16 38.3(2)
C1 Fe2 P1 85.56(11)
C3 Fe2 P1 101.63(11)
C19 Fe2 P1 107.58(13)
C18 Fe2 P1 91.57(13)
C15 Fe2 P1 146.34(14)
C17 Fe2 P1 112.22(16)
C16 Fe2 P1 150.51(15)
C1 Fe2 Fe1 48.54(12)
C3 Fe2 Fe1 48.75(11)
C19 Fe2 Fe1 137.08(14)
C18 Fe2 Fe1 175.41(13)
C15 Fe2 Fe1 110.11(13)
C17 Fe2 Fe1 140.46(18)
C16 Fe2 Fe1 112.16(14)
P1 Fe2 Fe1 92.68(4)
C1 Fe2 Fe3 90.83(12)
C3 Fe2 Fe3 49.33(11)
C19 Fe2 Fe3 158.70(13)
C18 Fe2 Fe3 125.39(13)
C15 Fe2 Fe3 161.32(14)
C17 Fe2 Fe3 112.63(13)
C16 Fe2 Fe3 127.67(13)
P1 Fe2 Fe3 52.33(3)
Fe1 Fe2 Fe3 58.92(2)
C2 Fe3 C3 96.53(16)
C2 Fe3 C23 150.25(17)
C3 Fe3 C23 111.90(17)
C2 Fe3 C20 88.13(17)
C3 Fe3 C20 134.29(17)
C23 Fe3 C20 66.01(17)
C2 Fe3 C24 110.48(17)
C3 Fe3 C24 150.17(17)
C23 Fe3 C24 39.87(17)
C20 Fe3 C24 39.08(16)
C2 Fe3 C21 104.04(17)
C3 Fe3 C21 96.09(16)
C23 Fe3 C21 65.60(17)
C20 Fe3 C21 39.43(16)
C24 Fe3 C21 65.89(16)
C2 Fe3 C22 142.58(18)
C3 Fe3 C22 85.27(16)
C23 Fe3 C22 38.66(17)
C20 Fe3 C22 65.57(16)
C24 Fe3 C22 65.67(16)
C21 Fe3 C22 38.97(16)
C2 Fe3 P1 86.79(12)
C3 Fe3 P1 102.75(12)
C23 Fe3 P1 94.97(13)
C20 Fe3 P1 122.93(12)
C24 Fe3 P1 91.50(12)
C21 Fe3 P1 157.09(11)
C22 Fe3 P1 129.43(13)
C2 Fe3 Fe1 47.95(11)
C3 Fe3 Fe1 48.82(11)
C23 Fe3 Fe1 160.47(13)
C20 Fe3 Fe1 122.96(12)
C24 Fe3 Fe1 157.50(13)
C21 Fe3 Fe1 109.15(11)
C22 Fe3 Fe1 125.41(12)
P1 Fe3 Fe1 93.16(3)
C2 Fe3 Fe2 91.27(12)
C3 Fe3 Fe2 49.75(12)
C23 Fe3 Fe2 113.46(12)
C20 Fe3 Fe2 175.95(12)
C24 Fe3 Fe2 137.98(12)
C21 Fe3 Fe2 144.43(11)
C22 Fe3 Fe2 116.76(12)
P1 Fe3 Fe2 53.03(3)
Fe1 Fe3 Fe2 58.91(2)
C4 P1 Fe3 126.03(14)
C4 P1 Fe2 126.15(12)
Fe3 P1 Fe2 74.64(4)
C4 P1 H1 95.4(19)
Fe3 P1 H1 117.2(19)
Fe2 P1 H1 119.6(19)
O1 C1 Fe1 139.9(3)
O1 C1 Fe2 136.9(3)
Fe1 C1 Fe2 82.59(17)
O2 C2 Fe1 139.6(3)
O2 C2 Fe3 137.2(3)
Fe1 C2 Fe3 82.53(16)
O3 C3 Fe1 134.0(3)
O3 C3 Fe3 131.1(3)
Fe1 C3 Fe3 79.85(15)
O3 C3 Fe2 130.9(3)
Fe1 C3 Fe2 79.53(15)
Fe3 C3 Fe2 80.91(15)
C5 C4 C9 119.7(4)
C5 C4 P1 122.8(3)
C9 C4 P1 117.1(3)
C4 C5 C6 119.8(4)
C4 C5 H5 120.1
C6 C5 H5 120.1
C7 C6 C5 120.3(4)
C7 C6 H6 119.9
C5 C6 H6 119.9
C8 C7 C6 120.8(4)
C8 C7 H7 119.6
C6 C7 H7 119.6
C7 C8 C9 118.8(4)
C7 C8 H8 120.6
C9 C8 H8 120.6
C8 C9 C4 120.7(4)
C8 C9 H9 119.7
C4 C9 H9 119.7
C14 C10 C11 108.0(4)
C14 C10 Fe1 70.5(2)
C11 C10 Fe1 71.4(2)
C14 C10 H10 126
C11 C10 H10 126
Fe1 C10 H10 123.7
C12 C11 C10 108.0(4)
C12 C11 Fe1 71.6(2)
C10 C11 Fe1 69.5(2)
C12 C11 H11 126
C10 C11 H11 126
Fe1 C11 H11 124.5
C13 C12 C11 108.3(4)
C13 C12 Fe1 69.4(2)
C11 C12 Fe1 70.2(2)
C13 C12 H12 125.8
C11 C12 H12 125.8
Fe1 C12 H12 126.2
C12 C13 C14 108.3(4)
C12 C13 Fe1 72.3(2)
C14 C13 Fe1 70.1(2)
C12 C13 H13 125.9
C14 C13 H13 125.9
Fe1 C13 H13 123.4
C10 C14 C13 107.3(4)
C10 C14 Fe1 70.4(2)
C13 C14 Fe1 70.5(2)
C10 C14 H14 126.4
C13 C14 H14 126.4
Fe1 C14 H14 124.4
C16 C15 C19 107.4(4)
C16 C15 Fe2 71.4(2)
C19 C15 Fe2 69.4(2)
C16 C15 H15 126.3
C19 C15 H15 126.3
Fe2 C15 H15 124.5
C17 C16 C15 108.5(4)
C17 C16 Fe2 70.4(3)
C15 C16 Fe2 69.9(2)
C17 C16 H16 125.8
C15 C16 H16 125.8
Fe2 C16 H16 125.5
C18 C17 C16 108.0(4)
C18 C17 Fe2 69.7(3)
C16 C17 Fe2 71.3(3)
C18 C17 H17 126
C16 C17 H17 126
Fe2 C17 H17 124.6
C17 C18 C19 108.8(4)
C17 C18 Fe2 72.0(3)
C19 C18 Fe2 70.1(3)
C17 C18 H18 125.6
C19 C18 H18 125.6
Fe2 C18 H18 123.9
C18 C19 C15 107.2(4)
C18 C19 Fe2 70.5(3)
C15 C19 Fe2 71.4(2)
C18 C19 H19 126.4
C15 C19 H19 126.4
Fe2 C19 H19 123.4
C24 C20 C21 108.4(4)
C24 C20 Fe3 70.6(2)
C21 C20 Fe3 70.9(2)
C24 C20 H20 125.8
C21 C20 H20 125.8
Fe3 C20 H20 124.4
C22 C21 C20 107.5(4)
C22 C21 Fe3 70.9(2)
C20 C21 Fe3 69.7(2)
C22 C21 H21 126.2
C20 C21 H21 126.2
Fe3 C21 H21 124.8
C23 C22 C21 108.4(4)
C23 C22 Fe3 69.4(2)
C21 C22 Fe3 70.1(2)
C23 C22 H22 125.8
C21 C22 H22 125.8
Fe3 C22 H22 126.2
C22 C23 C24 108.3(4)
C22 C23 Fe3 71.9(2)
C24 C23 Fe3 70.4(2)
C22 C23 H23 125.8
C24 C23 H23 125.8
Fe3 C23 H23 123.5
C20 C24 C23 107.3(4)
C20 C24 Fe3 70.4(2)
C23 C24 Fe3 69.7(2)
C20 C24 H24 126.4
C23 C24 H24 126.4
Fe3 C24 H24 125.2

loop_
_geom_bond_atom_site_label_1
_geom_bond_atom_site_label_2
_geom_bond_distance
Fe1 C2 1.897(4)
Fe1 C1 1.914(4)
Fe1 C3 1.937(4)
Fe1 C10 2.105(4)
Fe1 C14 2.107(4)
Fe1 C13 2.112(4)
Fe1 C11 2.130(4)
Fe1 C12 2.149(4)
Fe1 Fe2 2.5332(8)
Fe1 Fe3 2.5334(7)
Fe2 C1 1.924(4)
Fe2 C3 2.022(4)
Fe2 C19 2.079(4)
Fe2 C18 2.084(5)
Fe2 C15 2.105(4)
Fe2 C17 2.114(5)
Fe2 C16 2.125(4)
Fe2 P1 2.1673(11)
Fe2 Fe3 2.6158(8)
Fe3 C2 1.943(4)
Fe3 C3 2.009(4)
Fe3 C23 2.088(4)
Fe3 C20 2.095(4)
Fe3 C24 2.098(4)
Fe3 C21 2.110(4)
Fe3 C22 2.120(4)
Fe3 P1 2.1473(12)
P1 C4 1.828(4)
P1 H1 1.34(4)
O1 C1 1.180(5)
O2 C2 1.182(5)
O3 C3 1.209(5)
C4 C5 1.383(5)
C4 C9 1.400(5)
C5 C6 1.391(6)
C5 H5 0.93
C6 C7 1.389(6)
C6 H6 0.93
C7 C8 1.382(6)
C7 H7 0.93
C8 C9 1.399(6)
C8 H8 0.93
C9 H9 0.93
C10 C14 1.408(6)
C10 C11 1.417(6)
C10 H10 0.93
C11 C12 1.401(6)
C11 H11 0.93
C12 C13 1.399(6)
C12 H12 0.93
C13 C14 1.424(6)
C13 H13 0.93
C14 H14 0.93
C15 C16 1.400(6)
C15 C19 1.405(6)
C15 H15 0.93
C16 C17 1.390(7)
C16 H16 0.93
C17 C18 1.377(7)
C17 H17 0.93
C18 C19 1.403(7)
C18 H18 0.93
C19 H19 0.93
C20 C24 1.402(6)
C20 C21 1.419(6)
C20 H20 0.93
C21 C22 1.411(6)
C21 H21 0.93
C22 C23 1.394(6)
C22 H22 0.93
C23 C24 1.427(6)
C23 H23 0.93
C24 H24 0.93
